data_7027427
loop_
_publ_author_name
'Cross, Wendy I.'
'Godfrey, Stephen M.'
'Jackson, Sheena L.'
'McAuliffe, Charles A.'
'Pritchard, Robin G.'

_publ_section_title
;
 The reaction of the tertiary phosphine sulfides R3PS
 (R&#x2005;=&#x2005;Ph, Me2N or C6H11) with X2 (X2&#x2005;=&#x2005;I2,
 Br2, IBr or ICl); structural characterisation of the CT complexes
 (Me2N)3PSI2 and Ph3PS(I0.89Br0.11)Br and the ionic compound
 [{(Me2N)3PS}2S]2+&#x2005;2[Br3]&#x2212;
;
_journal_issue 13
_journal_name_full 'Journal of the Chemical Society, Dalton Transactions'
_journal_page_first 2225
_journal_paper_doi 10.1039/a902433f
_journal_year 1999
_chemical_formula_sum 'C12 H36 Br6 N6 P2 S3'
_chemical_formula_weight 902.04
_chemical_name_systematic
; 
 ? 
;
_space_group_IT_number 2
_symmetry_cell_setting triclinic
_symmetry_space_group_name_Hall '-P 1'
_symmetry_space_group_name_H-M 'P -1'
_atom_sites_solution_hydrogens geom
_atom_sites_solution_primary direct
_atom_sites_solution_secondary difmap
_audit_creation_method SHELXL-97
_cell_angle_alpha 80.66(2)
_cell_angle_beta 81.18(2)
_cell_angle_gamma 74.33(2)
_cell_formula_units_Z 2
_cell_length_a 8.429(2)
_cell_length_b 9.972(2)
_cell_length_c 19.282(4)
_cell_measurement_temperature 203(2)
_cell_volume 1529.5(6)
_computing_structure_refinement 'SHELXL-97 (Sheldrick, 1997)'
_computing_structure_solution 'SHELXS-97 (Sheldrick, 1990)'
_diffrn_ambient_temperature 203(2)
_diffrn_measured_fraction_theta_full 0.999
_diffrn_measured_fraction_theta_max 0.999
_diffrn_radiation_monochromator graphite
_diffrn_radiation_source 'fine-focus sealed tube'
_diffrn_radiation_type MoK\a
_diffrn_radiation_wavelength 0.71069
_diffrn_reflns_av_R_equivalents 0.0358
_diffrn_reflns_av_sigmaI/netI 0.0581
_diffrn_reflns_limit_h_max 10
_diffrn_reflns_limit_h_min -4
_diffrn_reflns_limit_k_max 11
_diffrn_reflns_limit_k_min -11
_diffrn_reflns_limit_l_max 22
_diffrn_reflns_limit_l_min -22
_diffrn_reflns_number 5871
_diffrn_reflns_theta_full 24.97
_diffrn_reflns_theta_max 24.97
_diffrn_reflns_theta_min 2.15
_exptl_absorpt_coefficient_mu 8.198
_exptl_absorpt_correction_T_max 0.4944
_exptl_absorpt_correction_T_min 0.1615
_exptl_crystal_colour orange-brown
_exptl_crystal_density_diffrn 1.959
_exptl_crystal_density_method 'not measured'
_exptl_crystal_description plate
_exptl_crystal_F_000 876
_exptl_crystal_size_max 0.35
_exptl_crystal_size_mid 0.30
_exptl_crystal_size_min 0.10
_refine_diff_density_max 0.762
_refine_diff_density_min -0.767
_refine_diff_density_rms 0.139
_refine_ls_extinction_method none
_refine_ls_goodness_of_fit_ref 1.007
_refine_ls_hydrogen_treatment mixed
_refine_ls_matrix_type full
_refine_ls_number_parameters 262
_refine_ls_number_reflns 5361
_refine_ls_number_restraints 0
_refine_ls_restrained_S_all 1.007
_refine_ls_R_factor_all 0.1048
_refine_ls_R_factor_gt 0.0544
_refine_ls_shift/su_max 0.001
_refine_ls_shift/su_mean 0.000
_refine_ls_structure_factor_coef Fsqd
_refine_ls_weighting_details 'w=1/[\s^2^(Fo^2^)+(0.0736P)^2^+0.9699P] where P=(Fo^2^+2Fc^2^)/3'
_refine_ls_weighting_scheme calc
_refine_ls_wR_factor_gt 0.1176
_refine_ls_wR_factor_ref 0.1386
_reflns_number_gt 3372
_reflns_number_total 5361
_reflns_threshold_expression >2sigma(I)
_cod_data_source_file 902433fsup1.cif
_cod_data_source_block sg204a
_cod_depositor_comments
;
The following automatic conversions were performed:

'_refine_ls_weighting_scheme' value 'calc
w=1/[\s^2^(Fo^2^)+(0.0736P)^2^+0.9699P] where P=(Fo^2^+2Fc^2^)/3' was
changed to 'calc'. New tag '_refine_ls_weighting_details' was
created. The value of the new tag was set to
'w=1/[\s^2^(Fo^2^)+(0.0736P)^2^+0.9699P] where P=(Fo^2^+2Fc^2^)/3'.

Automatic conversion script
Id: cif_fix_values 3143 2015-03-26 13:38:13Z robertas 
;
_cod_original_formula_sum 'C6 H18 Br3 N3 P S1.50'
_cod_database_code 7027427

loop_
_symmetry_equiv_pos_as_xyz
'x, y, z'
'-x, -y, -z'

loop_
_atom_site_label
_atom_site_type_symbol
_atom_site_fract_x
_atom_site_fract_y
_atom_site_fract_z
_atom_site_U_iso_or_equiv
_atom_site_adp_type
_atom_site_occupancy
_atom_site_calc_flag
_atom_site_refinement_flags
Br1 Br 0.62549(11) 0.84849(11) 0.45041(5) 0.0524(3) Uani 1 d .
Br2 Br 0.90945(10) 0.81018(8) 0.38297(4) 0.0334(2) Uani 1 d .
Br3 Br 1.19440(11) 0.75794(10) 0.31251(5) 0.0519(3) Uani 1 d .
Br4 Br 0.32607(11) 0.30479(10) 0.16992(5) 0.0492(3) Uani 1 d .
Br5 Br 0.61976(10) 0.24343(9) 0.10632(4) 0.0384(2) Uani 1 d .
Br6 Br 0.91163(12) 0.17137(11) 0.04613(5) 0.0545(3) Uani 1 d .
S1 S 0.5826(2) 0.5287(2) 0.22702(11) 0.0330(5) Uani 1 d .
S2 S 0.6230(3) 0.5790(2) 0.31968(11) 0.0398(6) Uani 1 d .
S3 S 0.8762(3) 0.5201(2) 0.31900(12) 0.0404(6) Uani 1 d .
P1 P 0.6098(2) 0.7041(2) 0.15215(10) 0.0259(5) Uani 1 d .
P2 P 0.9114(2) 0.3107(2) 0.36220(10) 0.0249(5) Uani 1 d .
N1 N 0.4305(8) 0.7773(7) 0.1267(3) 0.0327(16) Uani 1 d .
N2 N 0.7421(8) 0.6326(8) 0.0911(3) 0.0388(18) Uani 1 d .
N3 N 0.6745(7) 0.8184(6) 0.1835(3) 0.0284(15) Uani 1 d .
N4 N 0.8495(7) 0.2142(6) 0.3178(3) 0.0298(15) Uani 1 d .
N5 N 1.1111(8) 0.2595(7) 0.3571(4) 0.0341(16) Uani 1 d .
N6 N 0.8058(8) 0.3061(7) 0.4391(3) 0.0311(16) Uani 1 d .
C1 C 0.3202(10) 0.6905(11) 0.1190(5) 0.052(3) Uani 1 d .
H1A H 0.3649 0.5946 0.1394 0.078 Uiso 1 calc R
H1B H 0.3118 0.6926 0.0692 0.078 Uiso 1 calc R
H1C H 0.2110 0.7271 0.1433 0.078 Uiso 1 calc R
C2 C 0.3735(13) 0.9268(10) 0.1012(6) 0.068(3) Uani 1 d .
H2A H 0.4528 0.9758 0.1092 0.103 Uiso 1 calc R
H2B H 0.2663 0.9654 0.1265 0.103 Uiso 1 calc R
H2C H 0.3637 0.9383 0.0510 0.103 Uiso 1 calc R
C3 C 0.7145(11) 0.6610(12) 0.0167(5) 0.065(3) Uani 1 d .
H3A H 0.6083 0.7281 0.0115 0.098 Uiso 1 calc R
H3B H 0.7145 0.5745 -0.0001 0.098 Uiso 1 calc R
H3C H 0.8022 0.6995 -0.0107 0.098 Uiso 1 calc R
C4 C 0.8999(10) 0.5327(10) 0.1058(5) 0.053(3) Uani 1 d .
H4A H 0.9083 0.5192 0.1562 0.080 Uiso 1 calc R
H4B H 0.9910 0.5693 0.0804 0.080 Uiso 1 calc R
H4C H 0.9047 0.4436 0.0905 0.080 Uiso 1 calc R
C5 C 0.8420(10) 0.8369(10) 0.1679(5) 0.050(2) Uani 1 d .
H5A H 0.9040 0.7775 0.1327 0.074 Uiso 1 calc R
H5B H 0.8961 0.8112 0.2108 0.074 Uiso 1 calc R
H5C H 0.8377 0.9343 0.1499 0.074 Uiso 1 calc R
C6 C 0.5702(10) 0.9029(9) 0.2374(4) 0.041(2) Uani 1 d .
H6A H 0.4619 0.8831 0.2464 0.062 Uiso 1 calc R
H6B H 0.5579 1.0019 0.2206 0.062 Uiso 1 calc R
H6C H 0.6222 0.8795 0.2808 0.062 Uiso 1 calc R
C7 C 0.6821(9) 0.1956(8) 0.3303(4) 0.0330(19) Uani 1 d .
H7A H 0.6306 0.2231 0.3761 0.050 Uiso 1 calc R
H7B H 0.6860 0.0977 0.3295 0.050 Uiso 1 calc R
H7C H 0.6180 0.2534 0.2936 0.050 Uiso 1 calc R
C8 C 0.9396(10) 0.1748(9) 0.2506(4) 0.040(2) Uani 1 d .
H8A H 1.0496 0.1907 0.2460 0.060 Uiso 1 calc R
H8B H 0.8805 0.2313 0.2122 0.060 Uiso 1 calc R
H8C H 0.9491 0.0763 0.2488 0.060 Uiso 1 calc R
C9 C 1.2139(10) 0.3525(10) 0.3657(5) 0.049(2) Uani 1 d .
H9A H 1.1483 0.4491 0.3615 0.074 Uiso 1 calc R
H9B H 1.3080 0.3427 0.3293 0.074 Uiso 1 calc R
H9C H 1.2533 0.3270 0.4119 0.074 Uiso 1 calc R
C10 C 1.2011(10) 0.1111(8) 0.3630(5) 0.047(2) Uani 1 d .
H10A H 1.1275 0.0548 0.3573 0.071 Uiso 1 calc R
H10B H 1.2407 0.0825 0.4091 0.071 Uiso 1 calc R
H10C H 1.2947 0.0976 0.3264 0.071 Uiso 1 calc R
C11 C 0.8115(10) 0.1672(9) 0.4822(4) 0.040(2) Uani 1 d .
H11A H 0.8383 0.0948 0.4511 0.059 Uiso 1 calc R
H11B H 0.7044 0.1688 0.5094 0.059 Uiso 1 calc R
H11C H 0.8957 0.1474 0.5141 0.059 Uiso 1 calc R
C12 C 0.7654(13) 0.4165(10) 0.4846(5) 0.061(3) Uani 1 d .
H12A H 0.7619 0.5063 0.4557 0.091 Uiso 1 calc R
H12B H 0.8493 0.3980 0.5165 0.091 Uiso 1 calc R
H12C H 0.6581 0.4189 0.5117 0.091 Uiso 1 calc R

loop_
_atom_site_aniso_label
_atom_site_aniso_U_11
_atom_site_aniso_U_22
_atom_site_aniso_U_33
_atom_site_aniso_U_23
_atom_site_aniso_U_13
_atom_site_aniso_U_12
Br1 0.0436(5) 0.0597(6) 0.0495(6) -0.0085(5) 0.0035(4) -0.0097(5)
Br2 0.0379(5) 0.0280(4) 0.0371(5) -0.0092(4) -0.0090(4) -0.0073(4)
Br3 0.0402(5) 0.0484(6) 0.0634(7) -0.0119(5) 0.0062(5) -0.0085(4)
Br4 0.0492(6) 0.0521(6) 0.0467(6) -0.0026(5) -0.0015(4) -0.0177(5)
Br5 0.0481(5) 0.0402(5) 0.0307(5) 0.0009(4) -0.0110(4) -0.0174(4)
Br6 0.0506(6) 0.0653(7) 0.0448(6) -0.0019(5) -0.0044(4) -0.0136(5)
S1 0.0399(11) 0.0280(11) 0.0322(12) 0.0024(9) -0.0122(9) -0.0095(9)
S2 0.0519(13) 0.0325(12) 0.0278(12) -0.0040(9) -0.0096(10) 0.0043(10)
S3 0.0541(14) 0.0240(11) 0.0487(14) 0.0066(10) -0.0266(11) -0.0143(10)
P1 0.0256(10) 0.0294(11) 0.0236(11) -0.0034(9) -0.0047(8) -0.0076(8)
P2 0.0292(10) 0.0218(10) 0.0256(11) -0.0021(8) -0.0085(8) -0.0072(8)
N1 0.032(4) 0.036(4) 0.031(4) 0.003(3) -0.010(3) -0.011(3)
N2 0.036(4) 0.056(5) 0.022(4) -0.007(3) -0.004(3) -0.006(3)
N3 0.032(4) 0.026(3) 0.031(4) -0.003(3) -0.006(3) -0.012(3)
N4 0.034(4) 0.029(4) 0.032(4) -0.004(3) -0.012(3) -0.014(3)
N5 0.030(4) 0.030(4) 0.046(4) -0.001(3) -0.011(3) -0.013(3)
N6 0.036(4) 0.028(4) 0.026(4) 0.000(3) -0.005(3) -0.006(3)
C1 0.039(5) 0.078(7) 0.049(6) 0.010(5) -0.021(4) -0.031(5)
C2 0.082(8) 0.038(6) 0.088(8) 0.009(5) -0.060(7) -0.001(5)
C3 0.047(6) 0.108(9) 0.039(6) -0.009(6) -0.003(5) -0.016(6)
C4 0.039(5) 0.054(6) 0.052(6) -0.008(5) 0.007(4) 0.008(5)
C5 0.043(5) 0.054(6) 0.056(6) -0.003(5) -0.002(5) -0.024(5)
C6 0.055(5) 0.034(5) 0.041(5) -0.011(4) -0.011(4) -0.015(4)
C7 0.032(4) 0.032(5) 0.041(5) -0.003(4) -0.013(4) -0.014(4)
C8 0.053(5) 0.043(5) 0.030(5) -0.011(4) -0.004(4) -0.021(4)
C9 0.043(5) 0.055(6) 0.057(6) -0.006(5) -0.018(5) -0.020(5)
C10 0.038(5) 0.027(5) 0.072(7) -0.004(4) -0.018(5) 0.003(4)
C11 0.041(5) 0.041(5) 0.036(5) 0.000(4) -0.003(4) -0.013(4)
C12 0.086(8) 0.045(6) 0.038(6) -0.011(5) 0.003(5) 0.005(5)

loop_
_atom_type_symbol
_atom_type_description
_atom_type_scat_dispersion_real
_atom_type_scat_dispersion_imag
_atom_type_scat_source
C C 0.0033 0.0016 'International Tables Vol C Tables 4.2.6.8 and 6.1.1.4'
H H 0.0000 0.0000 'International Tables Vol C Tables 4.2.6.8 and 6.1.1.4'
N N 0.0061 0.0033 'International Tables Vol C Tables 4.2.6.8 and 6.1.1.4'
P P 0.1023 0.0942 'International Tables Vol C Tables 4.2.6.8 and 6.1.1.4'
S S 0.1246 0.1234 'International Tables Vol C Tables 4.2.6.8 and 6.1.1.4'
Br Br -0.2901 2.4595 'International Tables Vol C Tables 4.2.6.8 and 6.1.1.4'

loop_
_geom_angle_atom_site_label_1
_geom_angle_atom_site_label_2
_geom_angle_atom_site_label_3
_geom_angle
Br1 Br2 Br3 176.51(5)
Br6 Br5 Br4 177.38(5)
S2 S1 P1 104.21(13)
S1 S2 S3 104.66(13)
S2 S3 P2 100.74(13)
N1 P1 N2 113.2(3)
N1 P1 N3 109.0(3)
N2 P1 N3 111.6(4)
N1 P1 S1 106.7(3)
N2 P1 S1 102.5(3)
N3 P1 S1 113.7(2)
N6 P2 N5 118.6(3)
N6 P2 N4 106.8(4)
N5 P2 N4 107.8(3)
N6 P2 S3 107.6(2)
N5 P2 S3 101.5(3)
N4 P2 S3 114.9(2)
C2 N1 C1 115.3(7)
C2 N1 P1 124.4(6)
C1 N1 P1 119.8(6)
C3 N2 C4 114.7(7)
C3 N2 P1 122.7(6)
C4 N2 P1 122.7(5)
C5 N3 C6 113.8(7)
C5 N3 P1 124.4(6)
C6 N3 P1 121.4(5)
C7 N4 C8 114.3(6)
C7 N4 P2 122.4(5)
C8 N4 P2 121.0(5)
C10 N5 C9 113.0(6)
C10 N5 P2 122.7(6)
C9 N5 P2 122.4(5)
C12 N6 C11 110.5(7)
C12 N6 P2 125.3(6)
C11 N6 P2 118.5(5)

loop_
_geom_bond_atom_site_label_1
_geom_bond_atom_site_label_2
_geom_bond_distance
Br1 Br2 2.5056(14)
Br2 Br3 2.5376(14)
Br4 Br5 2.5496(14)
Br5 Br6 2.5210(15)
S1 S2 2.032(3)
S1 P1 2.119(3)
S2 S3 2.053(3)
S3 P2 2.079(3)
P1 N1 1.604(6)
P1 N2 1.605(7)
P1 N3 1.619(6)
P2 N6 1.609(7)
P2 N5 1.614(6)
P2 N4 1.615(6)
N1 C2 1.464(10)
N1 C1 1.467(11)
N2 C3 1.458(10)
N2 C4 1.466(9)
N3 C5 1.452(10)
N3 C6 1.473(9)
N4 C7 1.451(9)
N4 C8 1.453(9)
N5 C10 1.464(9)
N5 C9 1.472(10)
N6 C12 1.455(10)
N6 C11 1.488(10)
